data_7717920
loop_
_publ_author_name
'Birara, Sunita'
'Majumder, Moumita'
'Metre, Ramesh K.'

_publ_section_title
;
 Bis(formazanate) Iron(II) Complexes as Cathode Material for
 One-Compartment H2O2 Fuel Cell
;
_journal_name_full 'Dalton Transactions'
_journal_paper_doi 10.1039/D4DT03253E
_journal_year 2025
_chemical_formula_moiety 'C60 H36 Fe N10 S2, C H2 Cl2'
_chemical_formula_sum 'C61 H38 Cl2 Fe N10 S2'
_chemical_formula_weight 1101.88
_space_group_crystal_system triclinic
_space_group_IT_number 2
_space_group_name_Hall '-P 1'
_space_group_name_H-M_alt 'P -1'
_atom_sites_solution_hydrogens geom
_atom_sites_solution_primary dual
_audit_creation_date 2023-01-12
_audit_creation_method
;
Olex2 1.3
(compiled 2020.11.12 svn.r5f609507 for OlexSys, GUI svn.r6272)
;
_audit_update_record
;
2024-08-08 deposited with the CCDC.	2025-01-16 downloaded from the CCDC.
;
_cell_angle_alpha 114.981(5)
_cell_angle_beta 97.046(6)
_cell_angle_gamma 101.320(6)
_cell_formula_units_Z 2
_cell_length_a 12.155(3)
_cell_length_b 14.292(3)
_cell_length_c 16.758(4)
_cell_measurement_reflns_used 9939
_cell_measurement_temperature 273.15
_cell_measurement_theta_max 28.34
_cell_measurement_theta_min 2.46
_cell_volume 2517.4(10)
_computing_cell_refinement 'SAINT V8.38A (Bruker, 2018)'
_computing_data_reduction 'SAINT V8.38A (Bruker, 2018)'
_computing_molecular_graphics 'Olex2 1.3 (Dolomanov et al., 2009)'
_computing_publication_material 'Olex2 1.3 (Dolomanov et al., 2009)'
_computing_structure_refinement 'SHELXL 2018/3 (Sheldrick, 2015)'
_computing_structure_solution 'SHELXT  (Sheldrick, 2015)'
_diffrn_ambient_temperature 273.15
_diffrn_measured_fraction_theta_full 0.998
_diffrn_measured_fraction_theta_max 0.997
_diffrn_measurement_device_type 'Bruker APEX-II CCD'
_diffrn_measurement_method '\f and \w scans'
_diffrn_radiation_type MoK\a
_diffrn_radiation_wavelength 0.71073
_diffrn_reflns_av_R_equivalents 0.0454
_diffrn_reflns_av_unetI/netI 0.0487
_diffrn_reflns_Laue_measured_fraction_full 0.998
_diffrn_reflns_Laue_measured_fraction_max 0.997
_diffrn_reflns_limit_h_max 16
_diffrn_reflns_limit_h_min -16
_diffrn_reflns_limit_k_max 19
_diffrn_reflns_limit_k_min -19
_diffrn_reflns_limit_l_max 22
_diffrn_reflns_limit_l_min -22
_diffrn_reflns_number 39556
_diffrn_reflns_point_group_measured_fraction_full 0.998
_diffrn_reflns_point_group_measured_fraction_max 0.997
_diffrn_reflns_theta_full 25.242
_diffrn_reflns_theta_max 28.373
_diffrn_reflns_theta_min 2.650
_diffrn_source_current 1.0
_diffrn_source_power 0.05
_diffrn_source_voltage 50.0
_diffrn_standards_number 0
_exptl_absorpt_coefficient_mu 0.543
_exptl_absorpt_correction_T_max 0.7457
_exptl_absorpt_correction_T_min 0.6763
_exptl_absorpt_correction_type none
_exptl_absorpt_process_details
;
SADABS-2016/2 (Bruker,2016/2) was used for absorption correction.
wR2(int) was 0.1394 before and 0.0562 after correction.
The Ratio of minimum to maximum transmission is 0.9069.
The \l/2 correction factor is Not present.
;
_exptl_crystal_colour 'clear reddish brown'
_exptl_crystal_colour_lustre clear
_exptl_crystal_colour_modifier reddish
_exptl_crystal_colour_primary brown
_exptl_crystal_density_diffrn 1.454
_exptl_crystal_description plate
_exptl_crystal_F_000 1132
_exptl_crystal_size_max 0.5
_exptl_crystal_size_mid 0.5
_exptl_crystal_size_min 0.5
_refine_diff_density_max 1.167
_refine_diff_density_min -2.157
_refine_diff_density_rms 0.113
_refine_ls_extinction_method none
_refine_ls_goodness_of_fit_ref 1.037
_refine_ls_hydrogen_treatment constr
_refine_ls_matrix_type full
_refine_ls_number_parameters 685
_refine_ls_number_reflns 12571
_refine_ls_number_restraints 0
_refine_ls_restrained_S_all 1.037
_refine_ls_R_factor_all 0.0923
_refine_ls_R_factor_gt 0.0724
_refine_ls_shift/su_max 0.001
_refine_ls_shift/su_mean 0.000
_refine_ls_structure_factor_coef Fsqd
_refine_ls_weighting_details 'w=1/[\s^2^(Fo^2^)+(0.1088P)^2^+6.7088P] where P=(Fo^2^+2Fc^2^)/3'
_refine_ls_weighting_scheme calc
_refine_ls_wR_factor_gt 0.2009
_refine_ls_wR_factor_ref 0.2203
_reflns_Friedel_coverage 0.000
_reflns_number_gt 9921
_reflns_number_total 12571
_reflns_threshold_expression 'I > 2\s(I)'
_cod_data_source_file d4dt03253e2.cif
_cod_data_source_block Complex_1
_cod_original_cell_volume 2517.5(9)
_cod_database_code 7717920
_shelx_shelxl_version_number 2018/3
_shelx_space_group_comment
;
The symmetry employed for this shelxl refinement is uniquely defined
by the following loop, which should always be used as a source of
symmetry information in preference to the above space-group names.
They are only intended as comments.
;
_shelx_estimated_absorpt_t_max 0.773
_shelx_estimated_absorpt_t_min 0.773
_olex2_refinement_description
;
1.a Secondary CH2 refined with riding coordinates:
 C41(H41A,H41B)
1.b Aromatic/amide H refined with riding coordinates:
 C6(H6), C22(H22), C23(H23), C2(H2), C5(H5), C60(H60), C10(H10), C9(H9),
 C50(H50), C3(H3), C26(H26), C4(H4), C12(H12), C36(H36), C13(H13), C58(H58),
 C59(H59), C57(H57), C29(H29), C49(H49), C32(H32), C39(H39), C33(H33), C17(H17),
  C15(H15), C16(H16), C27(H27), C34(H34), C35(H35), C28(H28), C42(H42),
 C40(H40), C47(H47), C46(H46), C43(H43), C45(H45)
;
_olex2_submission_special_instructions 'No special instructions were received'

loop_
_space_group_symop_operation_xyz
'x, y, z'
'-x, -y, -z'

loop_
_atom_site_label
_atom_site_type_symbol
_atom_site_fract_x
_atom_site_fract_y
_atom_site_fract_z
_atom_site_U_iso_or_equiv
_atom_site_adp_type
_atom_site_occupancy
_atom_site_site_symmetry_order
_atom_site_calc_flag
_atom_site_refinement_flags_posn
_atom_site_refinement_flags_adp
_atom_site_refinement_flags_occupancy
_atom_site_disorder_assembly
_atom_site_disorder_group
Fe01 Fe 0.32645(4) 0.76084(3) 0.69021(3) 0.01862(13) Uani 1 1 d . . . . .
S2 S 0.61095(8) 1.03115(7) 0.72812(7) 0.0301(2) Uani 1 1 d . . . . .
S1 S 0.38118(9) 0.52086(7) 0.43882(6) 0.0330(2) Uani 1 1 d . . . . .
N2 N 0.3574(2) 0.7103(2) 0.83345(19) 0.0234(5) Uani 1 1 d . . . . .
N1 N 0.3475(2) 0.7892(2) 0.81587(18) 0.0211(5) Uani 1 1 d . . . . .
N3 N 0.3520(2) 0.6322(2) 0.68354(18) 0.0210(5) Uani 1 1 d . . . . .
N10 N 0.4839(2) 0.8516(2) 0.70971(18) 0.0211(5) Uani 1 1 d . . . . .
N6 N 0.1611(2) 0.7255(2) 0.67625(19) 0.0234(5) Uani 1 1 d . . . . .
N8 N 0.2955(2) 0.8883(2) 0.69838(18) 0.0214(5) Uani 1 1 d . . . . .
N5 N 0.3328(2) 0.6837(2) 0.56074(19) 0.0231(5) Uani 1 1 d . . . . .
N9 N 0.3791(2) 0.9736(2) 0.70816(19) 0.0242(6) Uani 1 1 d . . . . .
N7 N 0.1118(3) 0.8019(2) 0.6867(2) 0.0273(6) Uani 1 1 d . . . . .
N4 N 0.3627(3) 0.5533(2) 0.60644(19) 0.0245(6) Uani 1 1 d . . . . .
C7 C 0.3624(3) 0.6223(2) 0.7596(2) 0.0230(6) Uani 1 1 d . . . . .
C21 C 0.4738(3) 0.5366(2) 0.8325(2) 0.0225(6) Uani 1 1 d . . . . .
C1 C 0.3353(3) 0.8797(3) 0.8921(2) 0.0235(6) Uani 1 1 d . . . . .
C55 C 0.4777(3) 0.9454(2) 0.7128(2) 0.0225(6) Uani 1 1 d . . . . .
C8 C 0.3796(3) 0.5274(3) 0.7688(2) 0.0254(7) Uani 1 1 d . . . . .
C61 C 0.5955(3) 0.8420(3) 0.7177(2) 0.0229(6) Uani 1 1 d . . . . .
C37 C 0.1860(3) 0.8921(3) 0.6960(2) 0.0254(7) Uani 1 1 d . . . . .
C6 C 0.2687(3) 0.8641(3) 0.9494(2) 0.0288(7) Uani 1 1 d . . . . .
H6 H 0.229185 0.795091 0.937208 0.035 Uiso 1 1 calc R U . . .
C22 C 0.5641(3) 0.6346(3) 0.8860(2) 0.0247(6) Uani 1 1 d . . . . .
H22 H 0.563290 0.694152 0.876638 0.030 Uiso 1 1 calc R U . . .
C20 C 0.4806(3) 0.4448(3) 0.8442(2) 0.0240(6) Uani 1 1 d . . . . .
C23 C 0.6499(3) 0.6423(3) 0.9497(3) 0.0300(7) Uani 1 1 d . . . . .
H23 H 0.706814 0.707069 0.983142 0.036 Uiso 1 1 calc R U . . .
C31 C 0.0847(3) 0.6323(3) 0.6718(2) 0.0258(7) Uani 1 1 d . . . . .
C2 C 0.3943(3) 0.9824(3) 0.9091(2) 0.0259(7) Uani 1 1 d . . . . .
H2 H 0.438303 0.992099 0.870085 0.031 Uiso 1 1 calc R U . . .
C5 C 0.2619(4) 0.9528(3) 1.0252(2) 0.0333(8) Uani 1 1 d . . . . .
H5 H 0.217682 0.943251 1.064099 0.040 Uiso 1 1 calc R U . . .
C19 C 0.5718(3) 0.4534(3) 0.9118(2) 0.0257(7) Uani 1 1 d . . . . .
C60 C 0.6307(3) 0.7547(3) 0.7165(2) 0.0278(7) Uani 1 1 d . . . . .
H60 H 0.577171 0.693472 0.708630 0.033 Uiso 1 1 calc R U . . .
C11 C 0.3965(3) 0.3445(3) 0.7894(2) 0.0285(7) Uani 1 1 d . . . . .
C10 C 0.3064(4) 0.3386(3) 0.7257(3) 0.0340(8) Uani 1 1 d . . . . .
H10 H 0.251180 0.273338 0.689431 0.041 Uiso 1 1 calc R U . . .
C56 C 0.6781(3) 0.9336(3) 0.7284(2) 0.0277(7) Uani 1 1 d . . . . .
C24 C 0.3556(3) 0.5902(3) 0.5447(2) 0.0253(7) Uani 1 1 d . . . . .
C25 C 0.3632(3) 0.6241(3) 0.4139(2) 0.0314(7) Uani 1 1 d . . . . .
C51 C 0.1059(3) 1.0455(3) 0.7794(3) 0.0274(7) Uani 1 1 d . . . . .
C30 C 0.3376(3) 0.7058(3) 0.4875(2) 0.0265(7) Uani 1 1 d . . . . .
C9 C 0.2979(4) 0.4282(3) 0.7156(2) 0.0316(8) Uani 1 1 d . . . . .
H9 H 0.237035 0.422392 0.672810 0.038 Uiso 1 1 calc R U . . .
C50 C 0.1167(3) 1.0297(3) 0.8586(3) 0.0311(7) Uani 1 1 d . . . . .
H50 H 0.147222 0.975072 0.859023 0.037 Uiso 1 1 calc R U . . .
C3 C 0.3869(3) 1.0703(3) 0.9849(2) 0.0309(8) Uani 1 1 d . . . . .
H3 H 0.426330 1.139256 0.997069 0.037 Uiso 1 1 calc R U . . .
C14 C 0.5759(3) 0.3620(3) 0.9256(3) 0.0306(8) Uani 1 1 d . . . . .
C26 C 0.3696(4) 0.6316(4) 0.3341(3) 0.0411(9) Uani 1 1 d . . . . .
H26 H 0.385287 0.577119 0.285614 0.049 Uiso 1 1 calc R U . . .
C18 C 0.6558(3) 0.5530(3) 0.9670(3) 0.0285(7) Uani 1 1 d . . . . .
C4 C 0.3208(4) 1.0556(3) 1.0428(3) 0.0343(8) Uani 1 1 d . . . . .
H4 H 0.316010 1.114723 1.093558 0.041 Uiso 1 1 calc R U . . .
C12 C 0.4056(4) 0.2529(3) 0.8026(3) 0.0350(8) Uani 1 1 d . . . . .
H12 H 0.352144 0.186653 0.766013 0.042 Uiso 1 1 calc R U . . .
C38 C 0.1409(3) 0.9827(3) 0.7012(3) 0.0275(7) Uani 1 1 d . . . . .
C36 C 0.0118(3) 0.6432(3) 0.7312(3) 0.0361(8) Uani 1 1 d . . . . .
H36 H 0.014184 0.711059 0.775178 0.043 Uiso 1 1 calc R U . . .
C13 C 0.4908(4) 0.2617(3) 0.8676(3) 0.0341(8) Uani 1 1 d . . . . .
H13 H 0.494458 0.201299 0.874914 0.041 Uiso 1 1 calc R U . . .
C58 C 0.8287(3) 0.8505(3) 0.7367(3) 0.0412(10) Uani 1 1 d . . . . .
H58 H 0.906181 0.851970 0.742279 0.049 Uiso 1 1 calc R U . . .
C59 C 0.7479(3) 0.7606(3) 0.7272(3) 0.0347(8) Uani 1 1 d . . . . .
H59 H 0.772530 0.703286 0.727995 0.042 Uiso 1 1 calc R U . . .
C57 C 0.7941(3) 0.9382(3) 0.7380(3) 0.0379(9) Uani 1 1 d . . . . .
H57 H 0.847951 0.998938 0.745213 0.046 Uiso 1 1 calc R U . . .
C53 C 0.0560(3) 1.1283(3) 0.7792(3) 0.0288(7) Uani 1 1 d . . . . .
C29 C 0.3199(4) 0.7959(3) 0.4812(3) 0.0334(8) Uani 1 1 d . . . . .
H29 H 0.303527 0.850486 0.529200 0.040 Uiso 1 1 calc R U . . .
C49 C 0.0836(3) 1.0920(3) 0.9326(3) 0.0361(8) Uani 1 1 d . . . . .
H49 H 0.092533 1.079633 0.982886 0.043 Uiso 1 1 calc R U . . .
C32 C 0.0821(3) 0.5312(3) 0.6058(3) 0.0345(8) Uani 1 1 d . . . . .
H32 H 0.131896 0.523948 0.566942 0.041 Uiso 1 1 calc R U . . .
C39 C 0.1280(4) 1.0030(3) 0.6267(3) 0.0347(8) Uani 1 1 d . . . . .
H39 H 0.153445 0.962682 0.576295 0.042 Uiso 1 1 calc R U . . .
C33 C 0.0041(4) 0.4409(3) 0.5987(3) 0.0392(9) Uani 1 1 d . . . . .
H33 H 0.000413 0.373140 0.553897 0.047 Uiso 1 1 calc R U . . .
C17 C 0.7397(3) 0.5605(4) 1.0361(3) 0.0358(8) Uani 1 1 d . . . . .
H17 H 0.794562 0.625809 1.073088 0.043 Uiso 1 1 calc R U . . .
C54 C 0.0421(3) 1.1457(3) 0.7019(3) 0.0343(8) Uani 1 1 d . . . . .
C52 C 0.0206(3) 1.1937(3) 0.8580(3) 0.0306(7) Uani 1 1 d . . . . .
C15 C 0.6625(4) 0.3745(4) 0.9956(3) 0.0373(9) Uani 1 1 d . . . . .
H15 H 0.666219 0.315746 1.005410 0.045 Uiso 1 1 calc R U . . .
C16 C 0.7424(4) 0.4723(4) 1.0504(3) 0.0382(9) Uani 1 1 d . . . . .
H16 H 0.798361 0.478963 1.097039 0.046 Uiso 1 1 calc R U . . .
C27 C 0.3521(4) 0.7208(4) 0.3287(3) 0.0458(10) Uani 1 1 d . . . . .
H27 H 0.356862 0.727331 0.276241 0.055 Uiso 1 1 calc R U . . .
C34 C -0.0678(3) 0.4516(3) 0.6578(3) 0.0400(9) Uani 1 1 d . . . . .
H34 H -0.119053 0.390929 0.653218 0.048 Uiso 1 1 calc R U . . .
C35 C -0.0639(4) 0.5532(4) 0.7245(3) 0.0425(10) Uani 1 1 d . . . . .
H35 H -0.112231 0.560243 0.764434 0.051 Uiso 1 1 calc R U . . .
C28 C 0.3270(4) 0.8028(4) 0.4017(3) 0.0435(10) Uani 1 1 d . . . . .
H28 H 0.315004 0.862496 0.396613 0.052 Uiso 1 1 calc R U . . .
C48 C 0.0351(3) 1.1768(3) 0.9354(3) 0.0352(8) Uani 1 1 d . . . . .
C42 C -0.0095(4) 1.2296(4) 0.7041(3) 0.0434(10) Uani 1 1 d . . . . .
H42 H -0.019706 1.241564 0.653622 0.052 Uiso 1 1 calc R U . . .
C40 C 0.0781(4) 1.0821(3) 0.6262(3) 0.0388(9) Uani 1 1 d . . . . .
H40 H 0.068516 1.092742 0.575024 0.047 Uiso 1 1 calc R U . . .
C47 C 0.0049(4) 1.2457(4) 1.0133(3) 0.0451(10) Uani 1 1 d . . . . .
H47 H 0.016464 1.236843 1.065277 0.054 Uiso 1 1 calc R U . . .
C46 C -0.0416(4) 1.3265(4) 1.0133(4) 0.0500(11) Uani 1 1 d . . . . .
H46 H -0.060737 1.371673 1.065330 0.060 Uiso 1 1 calc R U . . .
C43 C -0.0431(4) 1.2908(4) 0.7784(4) 0.0465(11) Uani 1 1 d . . . . .
H43 H -0.075859 1.344188 0.777800 0.056 Uiso 1 1 calc R U . . .
C44 C -0.0297(3) 1.2760(3) 0.8581(3) 0.0381(9) Uani 1 1 d . . . . .
C45 C -0.0600(4) 1.3409(4) 0.9372(3) 0.0448(10) Uani 1 1 d . . . . .
H45 H -0.093124 1.394602 0.938141 0.054 Uiso 1 1 calc R U . . .
Cl1 Cl 0.1565(2) 0.2371(2) 0.48527(15) 0.1135(8) Uani 1 1 d . . . . .
Cl2 Cl 0.3407(3) 0.1431(3) 0.5095(2) 0.1606(14) Uani 1 1 d . . . . .
C41 C 0.3135(6) 0.2590(6) 0.4997(4) 0.0766(18) Uani 1 1 d . . . . .
H41A H 0.337705 0.262931 0.447891 0.092 Uiso 1 1 calc R U . . .
H41B H 0.354263 0.325014 0.553808 0.092 Uiso 1 1 calc R U . . .

loop_
_atom_site_aniso_label
_atom_site_aniso_U_11
_atom_site_aniso_U_22
_atom_site_aniso_U_33
_atom_site_aniso_U_23
_atom_site_aniso_U_13
_atom_site_aniso_U_12
Fe01 0.0208(2) 0.0145(2) 0.0216(2) 0.00826(17) 0.00603(17) 0.00644(16)
S2 0.0276(4) 0.0212(4) 0.0410(5) 0.0148(4) 0.0106(4) 0.0030(3)
S1 0.0449(5) 0.0297(4) 0.0260(4) 0.0087(3) 0.0139(4) 0.0193(4)
N2 0.0291(14) 0.0183(12) 0.0241(13) 0.0100(10) 0.0060(11) 0.0089(11)
N1 0.0260(13) 0.0151(12) 0.0238(13) 0.0092(10) 0.0065(10) 0.0077(10)
N3 0.0217(12) 0.0167(12) 0.0231(13) 0.0077(10) 0.0046(10) 0.0062(10)
N10 0.0210(13) 0.0183(12) 0.0239(13) 0.0090(10) 0.0064(10) 0.0061(10)
N6 0.0219(13) 0.0200(13) 0.0302(14) 0.0130(11) 0.0053(11) 0.0067(10)
N8 0.0248(13) 0.0193(12) 0.0216(12) 0.0101(10) 0.0063(10) 0.0068(10)
N5 0.0275(14) 0.0176(12) 0.0244(13) 0.0088(10) 0.0083(11) 0.0074(11)
N9 0.0261(14) 0.0180(12) 0.0297(14) 0.0117(11) 0.0076(11) 0.0064(11)
N7 0.0246(14) 0.0256(14) 0.0358(16) 0.0168(12) 0.0065(12) 0.0100(11)
N4 0.0304(14) 0.0175(12) 0.0242(13) 0.0069(10) 0.0066(11) 0.0096(11)
C7 0.0271(16) 0.0162(13) 0.0252(15) 0.0091(12) 0.0045(12) 0.0065(12)
C21 0.0292(16) 0.0169(14) 0.0251(15) 0.0106(12) 0.0103(13) 0.0098(12)
C1 0.0297(16) 0.0198(14) 0.0222(15) 0.0087(12) 0.0056(12) 0.0118(13)
C55 0.0265(15) 0.0174(14) 0.0239(15) 0.0098(12) 0.0084(12) 0.0041(12)
C8 0.0337(17) 0.0188(14) 0.0247(15) 0.0102(12) 0.0077(13) 0.0082(13)
C61 0.0206(14) 0.0221(15) 0.0230(15) 0.0074(12) 0.0067(12) 0.0053(12)
C37 0.0253(16) 0.0225(15) 0.0319(17) 0.0140(13) 0.0081(13) 0.0098(13)
C6 0.0375(19) 0.0257(16) 0.0274(16) 0.0136(14) 0.0112(14) 0.0123(14)
C22 0.0271(16) 0.0176(14) 0.0326(17) 0.0129(13) 0.0097(13) 0.0078(12)
C20 0.0313(17) 0.0180(14) 0.0285(16) 0.0121(12) 0.0138(13) 0.0115(13)
C23 0.0244(16) 0.0275(17) 0.0382(19) 0.0145(15) 0.0099(14) 0.0073(14)
C31 0.0204(15) 0.0233(15) 0.0372(18) 0.0183(14) 0.0039(13) 0.0049(12)
C2 0.0321(17) 0.0206(15) 0.0253(16) 0.0096(13) 0.0069(13) 0.0100(13)
C5 0.044(2) 0.037(2) 0.0259(17) 0.0153(15) 0.0160(15) 0.0186(17)
C19 0.0325(17) 0.0267(16) 0.0293(16) 0.0163(13) 0.0169(14) 0.0180(14)
C60 0.0238(16) 0.0254(16) 0.0298(17) 0.0075(13) 0.0066(13) 0.0089(13)
C11 0.044(2) 0.0170(14) 0.0287(16) 0.0111(13) 0.0142(15) 0.0113(14)
C10 0.046(2) 0.0186(15) 0.0315(18) 0.0099(14) 0.0060(16) 0.0024(15)
C56 0.0247(16) 0.0234(16) 0.0310(17) 0.0087(13) 0.0093(13) 0.0052(13)
C24 0.0260(16) 0.0202(15) 0.0258(16) 0.0061(12) 0.0070(13) 0.0079(12)
C25 0.0333(18) 0.0336(18) 0.0293(17) 0.0136(15) 0.0110(14) 0.0132(15)
C51 0.0212(15) 0.0217(15) 0.0406(19) 0.0151(14) 0.0070(14) 0.0068(12)
C30 0.0274(16) 0.0285(17) 0.0257(16) 0.0128(13) 0.0100(13) 0.0091(13)
C9 0.042(2) 0.0199(15) 0.0283(17) 0.0096(13) 0.0033(15) 0.0058(15)
C50 0.0301(17) 0.0259(17) 0.040(2) 0.0162(15) 0.0084(15) 0.0106(14)
C3 0.041(2) 0.0192(15) 0.0273(17) 0.0066(13) 0.0033(15) 0.0103(14)
C14 0.042(2) 0.0327(18) 0.0352(18) 0.0225(15) 0.0234(16) 0.0233(16)
C26 0.048(2) 0.051(2) 0.0316(19) 0.0186(18) 0.0226(18) 0.022(2)
C18 0.0267(16) 0.0332(18) 0.0357(18) 0.0198(15) 0.0137(14) 0.0159(14)
C4 0.046(2) 0.0284(18) 0.0262(17) 0.0068(14) 0.0089(15) 0.0180(16)
C12 0.053(2) 0.0204(16) 0.040(2) 0.0168(15) 0.0206(18) 0.0142(16)
C38 0.0222(15) 0.0257(16) 0.0384(19) 0.0173(14) 0.0064(13) 0.0087(13)
C36 0.0349(19) 0.0330(19) 0.044(2) 0.0197(17) 0.0128(17) 0.0098(16)
C13 0.055(2) 0.0254(17) 0.041(2) 0.0229(15) 0.0257(18) 0.0226(17)
C58 0.0201(16) 0.039(2) 0.051(2) 0.0092(18) 0.0058(16) 0.0089(15)
C59 0.0265(17) 0.0305(18) 0.040(2) 0.0089(15) 0.0071(15) 0.0107(15)
C57 0.0254(17) 0.0315(19) 0.048(2) 0.0120(17) 0.0097(16) 0.0014(15)
C53 0.0211(15) 0.0237(16) 0.043(2) 0.0162(15) 0.0073(14) 0.0066(13)
C29 0.045(2) 0.0337(19) 0.0299(18) 0.0182(15) 0.0156(16) 0.0157(17)
C49 0.035(2) 0.039(2) 0.041(2) 0.0217(17) 0.0117(16) 0.0162(17)
C32 0.0297(18) 0.0276(18) 0.042(2) 0.0136(16) 0.0064(15) 0.0060(15)
C39 0.038(2) 0.0350(19) 0.039(2) 0.0199(16) 0.0129(16) 0.0167(16)
C33 0.034(2) 0.0255(18) 0.053(2) 0.0171(17) 0.0026(18) 0.0058(15)
C17 0.0283(18) 0.044(2) 0.040(2) 0.0208(17) 0.0091(15) 0.0156(16)
C54 0.0307(18) 0.0310(18) 0.049(2) 0.0228(17) 0.0124(16) 0.0134(15)
C52 0.0226(16) 0.0257(17) 0.045(2) 0.0165(15) 0.0096(14) 0.0082(13)
C15 0.046(2) 0.046(2) 0.046(2) 0.0327(19) 0.0246(18) 0.0309(19)
C16 0.037(2) 0.053(2) 0.041(2) 0.0281(19) 0.0146(17) 0.0274(19)
C27 0.062(3) 0.057(3) 0.036(2) 0.032(2) 0.024(2) 0.022(2)
C34 0.0296(19) 0.035(2) 0.060(3) 0.031(2) 0.0014(18) 0.0019(16)
C35 0.034(2) 0.047(2) 0.059(3) 0.035(2) 0.0171(19) 0.0094(18)
C28 0.060(3) 0.048(2) 0.040(2) 0.0296(19) 0.020(2) 0.022(2)
C48 0.0273(17) 0.0336(19) 0.045(2) 0.0159(17) 0.0139(16) 0.0121(15)
C42 0.049(2) 0.043(2) 0.057(3) 0.033(2) 0.016(2) 0.025(2)
C40 0.046(2) 0.040(2) 0.045(2) 0.0287(18) 0.0147(18) 0.0183(18)
C47 0.045(2) 0.046(2) 0.047(2) 0.018(2) 0.021(2) 0.021(2)
C46 0.048(3) 0.044(2) 0.058(3) 0.016(2) 0.028(2) 0.023(2)
C43 0.044(2) 0.042(2) 0.071(3) 0.033(2) 0.018(2) 0.026(2)
C44 0.0296(18) 0.0332(19) 0.058(3) 0.0225(18) 0.0150(17) 0.0145(16)
C45 0.039(2) 0.036(2) 0.067(3) 0.023(2) 0.024(2) 0.0219(18)
Cl1 0.139(2) 0.1148(17) 0.0738(12) 0.0245(12) 0.0228(13) 0.0517(16)
Cl2 0.176(3) 0.220(4) 0.0983(18) 0.053(2) 0.0486(19) 0.119(3)
C41 0.096(5) 0.090(5) 0.053(3) 0.030(3) 0.034(3) 0.039(4)

loop_
_atom_type_symbol
_atom_type_description
_atom_type_scat_dispersion_real
_atom_type_scat_dispersion_imag
_atom_type_scat_source
C C 0.0033 0.0016 'International Tables Vol C Tables 4.2.6.8 and 6.1.1.4'
H H 0.0000 0.0000 'International Tables Vol C Tables 4.2.6.8 and 6.1.1.4'
Cl Cl 0.1484 0.1585 'International Tables Vol C Tables 4.2.6.8 and 6.1.1.4'
Fe Fe 0.3463 0.8444 'International Tables Vol C Tables 4.2.6.8 and 6.1.1.4'
N N 0.0061 0.0033 'International Tables Vol C Tables 4.2.6.8 and 6.1.1.4'
S S 0.1246 0.1234 'International Tables Vol C Tables 4.2.6.8 and 6.1.1.4'

loop_
_geom_angle_atom_site_label_1
_geom_angle_atom_site_label_2
_geom_angle_atom_site_label_3
_geom_angle
_geom_angle_site_symmetry_1
_geom_angle_site_symmetry_3
_geom_angle_publ_flag
N1 Fe01 N10 93.38(12) . . ?
N1 Fe01 N5 156.24(11) . . ?
N3 Fe01 N1 78.25(11) . . ?
N3 Fe01 N10 103.68(12) . . ?
N3 Fe01 N6 99.31(12) . . ?
N3 Fe01 N8 177.73(12) . . ?
N3 Fe01 N5 78.74(11) . . ?
N10 Fe01 N5 86.39(11) . . ?
N6 Fe01 N1 90.18(12) . . ?
N6 Fe01 N10 156.98(11) . . ?
N6 Fe01 N5 99.27(12) . . ?
N8 Fe01 N1 100.76(11) . . ?
N8 Fe01 N10 78.38(12) . . ?
N8 Fe01 N6 78.61(12) . . ?
N8 Fe01 N5 102.45(11) . . ?
C55 S2 C56 89.71(16) . . ?
C24 S1 C25 89.58(17) . . ?
N1 N2 C7 112.8(3) . . ?
N2 N1 Fe01 117.1(2) . . ?
N2 N1 C1 113.0(3) . . ?
C1 N1 Fe01 129.0(2) . . ?
N4 N3 Fe01 122.5(2) . . ?
C7 N3 Fe01 117.1(2) . . ?
C7 N3 N4 120.4(3) . . ?
C55 N10 Fe01 109.8(2) . . ?
C55 N10 C61 112.9(3) . . ?
C61 N10 Fe01 137.3(2) . . ?
N7 N6 Fe01 117.3(2) . . ?
N7 N6 C31 112.7(3) . . ?
C31 N6 Fe01 129.0(2) . . ?
N9 N8 Fe01 122.6(2) . . ?
C37 N8 Fe01 116.4(2) . . ?
C37 N8 N9 121.0(3) . . ?
C24 N5 Fe01 109.3(2) . . ?
C24 N5 C30 111.7(3) . . ?
C30 N5 Fe01 138.1(2) . . ?
C55 N9 N8 105.5(3) . . ?
N6 N7 C37 112.5(3) . . ?
C24 N4 N3 105.8(3) . . ?
N2 C7 C8 119.8(3) . . ?
N3 C7 N2 114.3(3) . . ?
N3 C7 C8 125.9(3) . . ?
C8 C21 C22 123.0(3) . . ?
C8 C21 C20 118.8(3) . . ?
C20 C21 C22 118.2(3) . . ?
C6 C1 N1 120.0(3) . . ?
C6 C1 C2 121.0(3) . . ?
C2 C1 N1 118.9(3) . . ?
N10 C55 S2 113.8(2) . . ?
N10 C55 N9 123.6(3) . . ?
N9 C55 S2 122.5(2) . . ?
C21 C8 C7 121.1(3) . . ?
C9 C8 C7 118.8(3) . . ?
C9 C8 C21 120.0(3) . . ?
N10 C61 C60 127.0(3) . . ?
N10 C61 C56 113.3(3) . . ?
C60 C61 C56 119.7(3) . . ?
N8 C37 N7 114.8(3) . . ?
N8 C37 C38 126.3(3) . . ?
N7 C37 C38 118.8(3) . . ?
C1 C6 H6 120.4 . . ?
C1 C6 C5 119.2(3) . . ?
C5 C6 H6 120.4 . . ?
C21 C22 H22 119.2 . . ?
C23 C22 C21 121.5(3) . . ?
C23 C22 H22 119.2 . . ?
C21 C20 C19 119.9(3) . . ?
C21 C20 C11 120.2(3) . . ?
C11 C20 C19 119.8(3) . . ?
C22 C23 H23 119.1 . . ?
C22 C23 C18 121.7(3) . . ?
C18 C23 H23 119.1 . . ?
C36 C31 N6 120.3(3) . . ?
C36 C31 C32 120.6(3) . . ?
C32 C31 N6 119.1(3) . . ?
C1 C2 H2 120.4 . . ?
C3 C2 C1 119.2(3) . . ?
C3 C2 H2 120.4 . . ?
C6 C5 H5 119.9 . . ?
C4 C5 C6 120.1(3) . . ?
C4 C5 H5 119.9 . . ?
C14 C19 C20 119.7(3) . . ?
C18 C19 C20 120.3(3) . . ?
C18 C19 C14 120.0(3) . . ?
C61 C60 H60 120.6 . . ?
C61 C60 C59 118.7(3) . . ?
C59 C60 H60 120.6 . . ?
C20 C11 C12 119.0(3) . . ?
C10 C11 C20 118.9(3) . . ?
C10 C11 C12 122.0(3) . . ?
C11 C10 H10 119.5 . . ?
C9 C10 C11 121.0(3) . . ?
C9 C10 H10 119.5 . . ?
C61 C56 S2 110.3(3) . . ?
C57 C56 S2 128.6(3) . . ?
C57 C56 C61 121.1(3) . . ?
N5 C24 S1 114.9(3) . . ?
N5 C24 N4 123.4(3) . . ?
N4 C24 S1 121.6(2) . . ?
C30 C25 S1 110.7(3) . . ?
C26 C25 S1 128.2(3) . . ?
C26 C25 C30 121.0(4) . . ?
C38 C51 C50 123.2(3) . . ?
C38 C51 C53 118.5(3) . . ?
C53 C51 C50 118.3(3) . . ?
N5 C30 C25 113.1(3) . . ?
C29 C30 N5 127.1(3) . . ?
C29 C30 C25 119.8(3) . . ?
C8 C9 H9 119.5 . . ?
C10 C9 C8 121.0(4) . . ?
C10 C9 H9 119.5 . . ?
C51 C50 H50 119.2 . . ?
C49 C50 C51 121.7(3) . . ?
C49 C50 H50 119.2 . . ?
C2 C3 H3 119.9 . . ?
C2 C3 C4 120.3(3) . . ?
C4 C3 H3 119.9 . . ?
C19 C14 C13 118.7(3) . . ?
C15 C14 C19 118.3(4) . . ?
C15 C14 C13 123.0(3) . . ?
C25 C26 H26 120.7 . . ?
C27 C26 C25 118.6(4) . . ?
C27 C26 H26 120.7 . . ?
C19 C18 C23 118.2(3) . . ?
C17 C18 C23 122.9(4) . . ?
C17 C18 C19 118.9(3) . . ?
C5 C4 C3 120.1(3) . . ?
C5 C4 H4 119.9 . . ?
C3 C4 H4 119.9 . . ?
C11 C12 H12 119.5 . . ?
C13 C12 C11 121.0(4) . . ?
C13 C12 H12 119.5 . . ?
C51 C38 C37 120.5(3) . . ?
C39 C38 C37 119.5(3) . . ?
C39 C38 C51 119.9(3) . . ?
C31 C36 H36 120.1 . . ?
C35 C36 C31 119.9(4) . . ?
C35 C36 H36 120.1 . . ?
C14 C13 H13 119.2 . . ?
C12 C13 C14 121.7(3) . . ?
C12 C13 H13 119.2 . . ?
C59 C58 H58 119.9 . . ?
C59 C58 C57 120.3(4) . . ?
C57 C58 H58 119.9 . . ?
C60 C59 H59 119.3 . . ?
C58 C59 C60 121.3(4) . . ?
C58 C59 H59 119.3 . . ?
C56 C57 C58 118.8(4) . . ?
C56 C57 H57 120.6 . . ?
C58 C57 H57 120.6 . . ?
C51 C53 C52 119.6(3) . . ?
C54 C53 C51 120.3(3) . . ?
C54 C53 C52 120.1(3) . . ?
C30 C29 H29 120.7 . . ?
C28 C29 C30 118.6(4) . . ?
C28 C29 H29 120.7 . . ?
C50 C49 H49 119.2 . . ?
C50 C49 C48 121.6(4) . . ?
C48 C49 H49 119.2 . . ?
C31 C32 H32 120.4 . . ?
C31 C32 C33 119.1(4) . . ?
C33 C32 H32 120.4 . . ?
C38 C39 H39 119.3 . . ?
C40 C39 C38 121.4(4) . . ?
C40 C39 H39 119.3 . . ?
C32 C33 H33 119.8 . . ?
C34 C33 C32 120.4(4) . . ?
C34 C33 H33 119.8 . . ?
C18 C17 H17 119.5 . . ?
C16 C17 C18 121.0(4) . . ?
C16 C17 H17 119.5 . . ?
C53 C54 C42 118.6(4) . . ?
C40 C54 C53 119.4(3) . . ?
C40 C54 C42 122.0(4) . . ?
C48 C52 C53 120.2(3) . . ?
C48 C52 C44 119.9(4) . . ?
C44 C52 C53 119.9(4) . . ?
C14 C15 H15 119.3 . . ?
C16 C15 C14 121.4(4) . . ?
C16 C15 H15 119.3 . . ?
C17 C16 H16 119.8 . . ?
C15 C16 C17 120.3(4) . . ?
C15 C16 H16 119.8 . . ?
C26 C27 H27 119.6 . . ?
C26 C27 C28 120.8(4) . . ?
C28 C27 H27 119.6 . . ?
C33 C34 H34 119.9 . . ?
C33 C34 C35 120.2(4) . . ?
C35 C34 H34 119.9 . . ?
C36 C35 C34 119.9(4) . . ?
C36 C35 H35 120.1 . . ?
C34 C35 H35 120.1 . . ?
C29 C28 C27 121.1(4) . . ?
C29 C28 H28 119.4 . . ?
C27 C28 H28 119.4 . . ?
C52 C48 C49 118.7(4) . . ?
C47 C48 C49 122.4(4) . . ?
C47 C48 C52 118.9(4) . . ?
C54 C42 H42 119.5 . . ?
C43 C42 C54 121.0(4) . . ?
C43 C42 H42 119.5 . . ?
C39 C40 C54 120.4(4) . . ?
C39 C40 H40 119.8 . . ?
C54 C40 H40 119.8 . . ?
C48 C47 H47 119.7 . . ?
C46 C47 C48 120.6(5) . . ?
C46 C47 H47 119.7 . . ?
C47 C46 H46 119.6 . . ?
C45 C46 C47 120.8(4) . . ?
C45 C46 H46 119.6 . . ?
C42 C43 H43 119.0 . . ?
C42 C43 C44 122.0(4) . . ?
C44 C43 H43 119.0 . . ?
C52 C44 C43 118.4(4) . . ?
C45 C44 C52 118.5(4) . . ?
C45 C44 C43 123.1(4) . . ?
C46 C45 C44 121.2(4) . . ?
C46 C45 H45 119.4 . . ?
C44 C45 H45 119.4 . . ?
Cl1 C41 H41A 110.8 . . ?
Cl1 C41 H41B 110.8 . . ?
Cl2 C41 Cl1 104.7(4) . . ?
Cl2 C41 H41A 110.8 . . ?
Cl2 C41 H41B 110.8 . . ?
H41A C41 H41B 108.9 . . ?

loop_
_geom_bond_atom_site_label_1
_geom_bond_atom_site_label_2
_geom_bond_distance
_geom_bond_site_symmetry_2
_geom_bond_publ_flag
Fe01 N1 1.942(3) . ?
Fe01 N3 1.884(3) . ?
Fe01 N10 1.992(3) . ?
Fe01 N6 1.933(3) . ?
Fe01 N8 1.885(3) . ?
Fe01 N5 1.996(3) . ?
S2 C55 1.745(3) . ?
S2 C56 1.750(4) . ?
S1 C24 1.732(3) . ?
S1 C25 1.739(4) . ?
N2 N1 1.303(4) . ?
N2 C7 1.360(4) . ?
N1 C1 1.433(4) . ?
N3 N4 1.351(4) . ?
N3 C7 1.334(4) . ?
N10 C55 1.338(4) . ?
N10 C61 1.386(4) . ?
N6 N7 1.305(4) . ?
N6 C31 1.435(4) . ?
N8 N9 1.360(4) . ?
N8 C37 1.339(4) . ?
N5 C24 1.341(4) . ?
N5 C30 1.395(4) . ?
N9 C55 1.340(4) . ?
N7 C37 1.356(4) . ?
N4 C24 1.346(4) . ?
C7 C8 1.479(4) . ?
C21 C8 1.411(5) . ?
C21 C22 1.437(5) . ?
C21 C20 1.423(4) . ?
C1 C6 1.388(5) . ?
C1 C2 1.391(5) . ?
C8 C9 1.398(5) . ?
C61 C60 1.390(5) . ?
C61 C56 1.412(5) . ?
C37 C38 1.477(5) . ?
C6 H6 0.9300 . ?
C6 C5 1.392(5) . ?
C22 H22 0.9300 . ?
C22 C23 1.350(5) . ?
C20 C19 1.431(5) . ?
C20 C11 1.423(5) . ?
C23 H23 0.9300 . ?
C23 C18 1.435(5) . ?
C31 C36 1.392(5) . ?
C31 C32 1.392(5) . ?
C2 H2 0.9300 . ?
C2 C3 1.388(5) . ?
C5 H5 0.9300 . ?
C5 C4 1.387(6) . ?
C19 C14 1.428(5) . ?
C19 C18 1.418(5) . ?
C60 H60 0.9300 . ?
C60 C59 1.395(5) . ?
C11 C10 1.396(6) . ?
C11 C12 1.440(5) . ?
C10 H10 0.9300 . ?
C10 C9 1.381(5) . ?
C56 C57 1.385(5) . ?
C25 C30 1.414(5) . ?
C25 C26 1.396(5) . ?
C51 C50 1.433(5) . ?
C51 C38 1.413(5) . ?
C51 C53 1.432(5) . ?
C30 C29 1.392(5) . ?
C9 H9 0.9300 . ?
C50 H50 0.9300 . ?
C50 C49 1.349(5) . ?
C3 H3 0.9300 . ?
C3 C4 1.388(6) . ?
C14 C13 1.436(6) . ?
C14 C15 1.401(6) . ?
C26 H26 0.9300 . ?
C26 C27 1.371(6) . ?
C18 C17 1.399(5) . ?
C4 H4 0.9300 . ?
C12 H12 0.9300 . ?
C12 C13 1.353(6) . ?
C38 C39 1.394(5) . ?
C36 H36 0.9300 . ?
C36 C35 1.380(6) . ?
C13 H13 0.9300 . ?
C58 H58 0.9300 . ?
C58 C59 1.390(6) . ?
C58 C57 1.392(6) . ?
C59 H59 0.9300 . ?
C57 H57 0.9300 . ?
C53 C54 1.416(6) . ?
C53 C52 1.434(5) . ?
C29 H29 0.9300 . ?
C29 C28 1.387(5) . ?
C49 H49 0.9300 . ?
C49 C48 1.434(5) . ?
C32 H32 0.9300 . ?
C32 C33 1.393(5) . ?
C39 H39 0.9300 . ?
C39 C40 1.386(5) . ?
C33 H33 0.9300 . ?
C33 C34 1.381(6) . ?
C17 H17 0.9300 . ?
C17 C16 1.384(6) . ?
C54 C42 1.448(5) . ?
C54 C40 1.396(6) . ?
C52 C48 1.415(6) . ?
C52 C44 1.427(5) . ?
C15 H15 0.9300 . ?
C15 C16 1.379(7) . ?
C16 H16 0.9300 . ?
C27 H27 0.9300 . ?
C27 C28 1.408(6) . ?
C34 H34 0.9300 . ?
C34 C35 1.396(7) . ?
C35 H35 0.9300 . ?
C28 H28 0.9300 . ?
C48 C47 1.408(6) . ?
C42 H42 0.9300 . ?
C42 C43 1.352(7) . ?
C40 H40 0.9300 . ?
C47 H47 0.9300 . ?
C47 C46 1.382(7) . ?
C46 H46 0.9300 . ?
C46 C45 1.373(7) . ?
C43 H43 0.9300 . ?
C43 C44 1.433(7) . ?
C44 C45 1.403(6) . ?
C45 H45 0.9300 . ?
Cl1 C41 1.840(8) . ?
Cl2 C41 1.820(8) . ?
C41 H41A 0.9700 . ?
C41 H41B 0.9700 . ?

loop_
_geom_torsion_atom_site_label_1
_geom_torsion_atom_site_label_2
_geom_torsion_atom_site_label_3
_geom_torsion_atom_site_label_4
_geom_torsion
_geom_torsion_site_symmetry_1
_geom_torsion_site_symmetry_2
_geom_torsion_site_symmetry_3
_geom_torsion_site_symmetry_4
_geom_torsion_publ_flag
Fe01 N1 C1 C6 129.9(3) . . . . ?
Fe01 N1 C1 C2 -52.4(4) . . . . ?
Fe01 N3 N4 C24 2.2(4) . . . . ?
Fe01 N3 C7 N2 -2.5(4) . . . . ?
Fe01 N3 C7 C8 178.3(3) . . . . ?
Fe01 N10 C55 S2 -179.17(15) . . . . ?
Fe01 N10 C55 N9 3.4(4) . . . . ?
Fe01 N10 C61 C60 -2.3(5) . . . . ?
Fe01 N10 C61 C56 177.9(2) . . . . ?
Fe01 N6 N7 C37 7.0(4) . . . . ?
Fe01 N6 C31 C36 125.0(3) . . . . ?
Fe01 N6 C31 C32 -56.8(4) . . . . ?
Fe01 N8 N9 C55 -1.8(3) . . . . ?
Fe01 N8 C37 N7 -0.9(4) . . . . ?
Fe01 N8 C37 C38 -180.0(3) . . . . ?
Fe01 N5 C24 S1 -172.54(16) . . . . ?
Fe01 N5 C24 N4 5.1(4) . . . . ?
Fe01 N5 C30 C25 168.4(3) . . . . ?
Fe01 N5 C30 C29 -11.9(6) . . . . ?
S2 C56 C57 C58 179.6(3) . . . . ?
S1 C25 C30 N5 -0.2(4) . . . . ?
S1 C25 C30 C29 -179.9(3) . . . . ?
S1 C25 C26 C27 179.8(4) . . . . ?
N2 N1 C1 C6 -39.0(4) . . . . ?
N2 N1 C1 C2 138.6(3) . . . . ?
N2 C7 C8 C21 -54.5(5) . . . . ?
N2 C7 C8 C9 122.9(4) . . . . ?
N1 Fe01 N3 N4 -173.9(3) . . . . ?
N1 Fe01 N3 C7 4.4(2) . . . . ?
N1 Fe01 N8 N9 94.1(2) . . . . ?
N1 Fe01 N8 C37 -84.5(3) . . . . ?
N1 N2 C7 N3 -2.4(4) . . . . ?
N1 N2 C7 C8 176.9(3) . . . . ?
N1 C1 C6 C5 177.2(3) . . . . ?
N1 C1 C2 C3 -177.2(3) . . . . ?
N3 N4 C24 S1 172.6(2) . . . . ?
N3 N4 C24 N5 -4.9(4) . . . . ?
N3 C7 C8 C21 124.7(4) . . . . ?
N3 C7 C8 C9 -58.0(5) . . . . ?
N10 Fe01 N3 N4 -83.3(3) . . . . ?
N10 Fe01 N3 C7 95.0(2) . . . . ?
N10 Fe01 N8 N9 2.8(2) . . . . ?
N10 Fe01 N8 C37 -175.7(3) . . . . ?
N10 C61 C60 C59 -178.8(3) . . . . ?
N10 C61 C56 S2 0.0(4) . . . . ?
N10 C61 C56 C57 179.6(3) . . . . ?
N6 Fe01 N3 N4 97.8(3) . . . . ?
N6 Fe01 N3 C7 -83.9(3) . . . . ?
N6 Fe01 N8 N9 -177.9(3) . . . . ?
N6 Fe01 N8 C37 3.5(2) . . . . ?
N6 N7 C37 N8 -3.9(4) . . . . ?
N6 N7 C37 C38 175.3(3) . . . . ?
N6 C31 C36 C35 178.0(4) . . . . ?
N6 C31 C32 C33 -177.0(3) . . . . ?
N8 N9 C55 S2 -178.5(2) . . . . ?
N8 N9 C55 N10 -1.3(4) . . . . ?
N8 C37 C38 C51 -109.1(4) . . . . ?
N8 C37 C38 C39 73.8(5) . . . . ?
N5 Fe01 N3 N4 0.1(2) . . . . ?
N5 Fe01 N3 C7 178.4(3) . . . . ?
N5 Fe01 N8 N9 -80.8(3) . . . . ?
N5 Fe01 N8 C37 100.6(3) . . . . ?
N5 C30 C29 C28 -179.2(4) . . . . ?
N9 N8 C37 N7 -179.5(3) . . . . ?
N9 N8 C37 C38 1.4(5) . . . . ?
N7 N6 C31 C36 -43.0(4) . . . . ?
N7 N6 C31 C32 135.2(3) . . . . ?
N7 C37 C38 C51 71.9(5) . . . . ?
N7 C37 C38 C39 -105.2(4) . . . . ?
N4 N3 C7 N2 175.9(3) . . . . ?
N4 N3 C7 C8 -3.4(5) . . . . ?
C7 N2 N1 Fe01 6.1(4) . . . . ?
C7 N2 N1 C1 176.5(3) . . . . ?
C7 N3 N4 C24 -176.0(3) . . . . ?
C7 C8 C9 C10 -176.0(3) . . . . ?
C21 C8 C9 C10 1.4(6) . . . . ?
C21 C22 C23 C18 0.2(5) . . . . ?
C21 C20 C19 C14 177.7(3) . . . . ?
C21 C20 C19 C18 -0.2(5) . . . . ?
C21 C20 C11 C10 -1.4(5) . . . . ?
C21 C20 C11 C12 179.9(3) . . . . ?
C1 C6 C5 C4 0.2(6) . . . . ?
C1 C2 C3 C4 -0.3(5) . . . . ?
C55 S2 C56 C61 -0.6(3) . . . . ?
C55 S2 C56 C57 180.0(4) . . . . ?
C55 N10 C61 C60 -179.5(3) . . . . ?
C55 N10 C61 C56 0.7(4) . . . . ?
C8 C21 C22 C23 176.6(3) . . . . ?
C8 C21 C20 C19 -176.6(3) . . . . ?
C8 C21 C20 C11 3.0(5) . . . . ?
C61 N10 C55 S2 -1.2(4) . . . . ?
C61 N10 C55 N9 -178.6(3) . . . . ?
C61 C60 C59 C58 -1.6(6) . . . . ?
C61 C56 C57 C58 0.2(6) . . . . ?
C37 N8 N9 C55 176.7(3) . . . . ?
C37 C38 C39 C40 175.1(4) . . . . ?
C6 C1 C2 C3 0.4(5) . . . . ?
C6 C5 C4 C3 0.0(6) . . . . ?
C22 C21 C8 C7 -6.0(5) . . . . ?
C22 C21 C8 C9 176.7(3) . . . . ?
C22 C21 C20 C19 3.7(5) . . . . ?
C22 C21 C20 C11 -176.7(3) . . . . ?
C22 C23 C18 C19 3.4(5) . . . . ?
C22 C23 C18 C17 -176.0(3) . . . . ?
C20 C21 C8 C7 174.4(3) . . . . ?
C20 C21 C8 C9 -2.9(5) . . . . ?
C20 C21 C22 C23 -3.8(5) . . . . ?
C20 C19 C14 C13 3.1(5) . . . . ?
C20 C19 C14 C15 -176.5(3) . . . . ?
C20 C19 C18 C23 -3.4(5) . . . . ?
C20 C19 C18 C17 176.1(3) . . . . ?
C20 C11 C10 C9 -0.2(6) . . . . ?
C20 C11 C12 C13 1.6(5) . . . . ?
C23 C18 C17 C16 -179.8(4) . . . . ?
C31 N6 N7 C37 176.5(3) . . . . ?
C31 C36 C35 C34 -0.5(6) . . . . ?
C31 C32 C33 C34 -1.5(6) . . . . ?
C2 C1 C6 C5 -0.4(5) . . . . ?
C2 C3 C4 C5 0.1(6) . . . . ?
C19 C20 C11 C10 178.2(3) . . . . ?
C19 C20 C11 C12 -0.5(5) . . . . ?
C19 C14 C13 C12 -2.0(5) . . . . ?
C19 C14 C15 C16 0.0(5) . . . . ?
C19 C18 C17 C16 0.7(6) . . . . ?
C60 C61 C56 S2 -179.7(3) . . . . ?
C60 C61 C56 C57 -0.2(5) . . . . ?
C11 C20 C19 C14 -1.9(5) . . . . ?
C11 C20 C19 C18 -179.8(3) . . . . ?
C11 C10 C9 C8 0.2(6) . . . . ?
C11 C12 C13 C14 -0.3(6) . . . . ?
C10 C11 C12 C13 -177.0(4) . . . . ?
C56 S2 C55 N10 1.0(3) . . . . ?
C56 S2 C55 N9 178.5(3) . . . . ?
C56 C61 C60 C59 0.9(5) . . . . ?
C24 S1 C25 C30 -0.5(3) . . . . ?
C24 S1 C25 C26 -179.4(4) . . . . ?
C24 N5 C30 C25 1.0(4) . . . . ?
C24 N5 C30 C29 -179.3(4) . . . . ?
C25 S1 C24 N5 1.2(3) . . . . ?
C25 S1 C24 N4 -176.5(3) . . . . ?
C25 C30 C29 C28 0.5(6) . . . . ?
C25 C26 C27 C28 -0.7(7) . . . . ?
C51 C50 C49 C48 0.5(6) . . . . ?
C51 C38 C39 C40 -1.9(6) . . . . ?
C51 C53 C54 C42 179.5(4) . . . . ?
C51 C53 C54 C40 -0.5(6) . . . . ?
C51 C53 C52 C48 0.2(5) . . . . ?
C51 C53 C52 C44 -179.7(3) . . . . ?
C30 N5 C24 S1 -1.5(4) . . . . ?
C30 N5 C24 N4 176.2(3) . . . . ?
C30 C25 C26 C27 1.0(6) . . . . ?
C30 C29 C28 C27 -0.2(7) . . . . ?
C50 C51 C38 C37 3.1(5) . . . . ?
C50 C51 C38 C39 -179.8(4) . . . . ?
C50 C51 C53 C54 -179.0(3) . . . . ?
C50 C51 C53 C52 1.1(5) . . . . ?
C50 C49 C48 C52 0.9(6) . . . . ?
C50 C49 C48 C47 -177.1(4) . . . . ?
C14 C19 C18 C23 178.7(3) . . . . ?
C14 C19 C18 C17 -1.8(5) . . . . ?
C14 C15 C16 C17 -1.0(6) . . . . ?
C26 C25 C30 N5 178.8(4) . . . . ?
C26 C25 C30 C29 -0.9(6) . . . . ?
C26 C27 C28 C29 0.4(8) . . . . ?
C18 C19 C14 C13 -179.0(3) . . . . ?
C18 C19 C14 C15 1.5(5) . . . . ?
C18 C17 C16 C15 0.7(6) . . . . ?
C12 C11 C10 C9 178.5(4) . . . . ?
C38 C51 C50 C49 179.2(4) . . . . ?
C38 C51 C53 C54 0.3(5) . . . . ?
C38 C51 C53 C52 -179.5(3) . . . . ?
C38 C39 C40 C54 1.8(7) . . . . ?
C36 C31 C32 C33 1.2(6) . . . . ?
C13 C14 C15 C16 -179.6(4) . . . . ?
C59 C58 C57 C56 -0.9(7) . . . . ?
C57 C58 C59 C60 1.6(7) . . . . ?
C53 C51 C50 C49 -1.5(5) . . . . ?
C53 C51 C38 C37 -176.2(3) . . . . ?
C53 C51 C38 C39 0.9(5) . . . . ?
C53 C54 C42 C43 0.5(7) . . . . ?
C53 C54 C40 C39 -0.5(6) . . . . ?
C53 C52 C48 C49 -1.2(5) . . . . ?
C53 C52 C48 C47 176.8(4) . . . . ?
C53 C52 C44 C43 -0.1(6) . . . . ?
C53 C52 C44 C45 -177.9(4) . . . . ?
C49 C48 C47 C46 -180.0(4) . . . . ?
C32 C31 C36 C35 -0.2(6) . . . . ?
C32 C33 C34 C35 0.8(6) . . . . ?
C33 C34 C35 C36 0.2(7) . . . . ?
C54 C53 C52 C48 -179.6(3) . . . . ?
C54 C53 C52 C44 0.5(5) . . . . ?
C54 C42 C43 C44 -0.1(7) . . . . ?
C52 C53 C54 C42 -0.6(6) . . . . ?
C52 C53 C54 C40 179.4(4) . . . . ?
C52 C48 C47 C46 2.1(7) . . . . ?
C52 C44 C45 C46 0.2(7) . . . . ?
C15 C14 C13 C12 177.5(4) . . . . ?
C48 C52 C44 C43 180.0(4) . . . . ?
C48 C52 C44 C45 2.2(6) . . . . ?
C48 C47 C46 C45 0.3(8) . . . . ?
C42 C54 C40 C39 179.5(4) . . . . ?
C42 C43 C44 C52 0.0(7) . . . . ?
C42 C43 C44 C45 177.6(5) . . . . ?
C40 C54 C42 C43 -179.6(4) . . . . ?
C47 C46 C45 C44 -1.5(7) . . . . ?
C43 C44 C45 C46 -177.4(4) . . . . ?
C44 C52 C48 C49 178.7(4) . . . . ?
C44 C52 C48 C47 -3.3(6) . . . . ?
